data_7134601
loop_
_publ_author_name
'Windsor, Hunter J.'
'Carraro, Thomas J. C.'
'Walwyn, Robert J.'
'Rendina, Louis M.'
'Kepert, Cameron J.'

_publ_section_title
;
 A new carborane scaffold for assembling metal--organic frameworks
;
_journal_issue 53
_journal_name_full 'Chemical Communications'
_journal_page_first 9634
_journal_page_last 9637
_journal_paper_doi 10.1039/D5CC02620B
_journal_volume 61
_journal_year 2025
_chemical_formula_moiety 'C14 H13 B5 N O4 Zn, C3 H7 N O'
_chemical_formula_sum 'C17 H20 B5 N2 O5 Zn'
_chemical_formula_weight 451.77
_space_group_crystal_system monoclinic
_space_group_IT_number 15
_space_group_name_Hall '-C 2yc'
_space_group_name_H-M_alt 'C 1 2/c 1'
_atom_sites_solution_hydrogens geom
_atom_sites_solution_primary dual
_audit_creation_date 2025-02-01
_audit_creation_method
;
Olex2 1.5
(compiled 2024.02.16 svn.r378c4104 for OlexSys, GUI svn.r6928)
;
_audit_update_record
;
2025-05-07 deposited with the CCDC.	2025-05-23 downloaded from the CCDC.
;
_cell_angle_alpha 90
_cell_angle_beta 91.022(2)
_cell_angle_gamma 90
_cell_formula_units_Z 8
_cell_length_a 18.7603(4)
_cell_length_b 13.4307(4)
_cell_length_c 17.1661(4)
_cell_measurement_reflns_used 4563
_cell_measurement_temperature 350.00(10)
_cell_measurement_theta_max 71.5920
_cell_measurement_theta_min 4.6810
_cell_volume 4324.55(19)
_computing_cell_refinement 'CrysAlisPro 1.171.44.91a (Rigaku OD, 2025)'
_computing_data_collection 'CrysAlisPro system (CCD 43.142a 64-bit (release 17-10-2024))'
_computing_data_reduction 'CrysAlisPro 1.171.44.91a (Rigaku OD, 2025)'
_computing_molecular_graphics 'Olex2 1.5 (Dolomanov et al., 2009)'
_computing_publication_material 'Olex2 1.5 (Dolomanov et al., 2009)'
_computing_structure_refinement 'SHELXL 2019/3 (Sheldrick, 2015)'
_computing_structure_solution 'SHELXT 2018/2 (Sheldrick, 2018)'
_diffrn_ambient_environment air
_diffrn_ambient_temperature 350.00(10)
_diffrn_detector 'Hybrid Pixel Array Detector'
_diffrn_detector_area_resol_mean 10.0000
_diffrn_detector_type HyPix
_diffrn_measured_fraction_theta_full 0.992
_diffrn_measured_fraction_theta_max 0.976
_diffrn_measurement_details
;
List of Runs (angles in degrees, time in seconds):

  # Type    Start    End  Width  t~exp~   \w     \q     \k     \f   Frames
#--------------------------------------------------------------------------
  1  \w    -86.00  -8.00   0.50    0.12    --  -42.10 121.00  94.00  156
  2  \w     14.00  86.00   0.50    0.12    --   42.10-121.00  12.00  144
  3  \w     14.00  89.00   0.50    0.12    --   45.00-121.00  12.00  150
  4  \w    -98.00 -31.00   0.50    0.12    -- -103.00 121.00  94.00  134
  5  \w   -174.00 -90.00   0.50    0.12    -- -103.00-121.00  12.00  168
  6  \w    -56.00 -27.00   0.50    0.12    --  -42.10 -57.00 127.19   58
  7  \w    -14.00  35.00   0.50    0.12    --  -42.10  38.00 -90.00   98
  8  \w    -14.00  35.00   0.50    0.12    --  -42.10  38.00-120.00   98
  9  \w    -14.00  35.00   0.50    0.12    --  -42.10  38.00-150.00   98
 10  \w    -14.00  35.00   0.50    0.12    --  -42.10  38.00-180.00   98
 11  \w    -14.00  35.00   0.50    0.12    --  -42.10  38.00 -30.00   98
 12  \w   -174.00 -89.00   0.50    0.12    -- -103.00 -48.00 103.54  170
 13  \w    -70.00 -29.00   0.50    0.12    -- -103.00  77.00 -30.00   82
 14  \w    -70.00 -29.00   0.50    0.12    -- -103.00  77.00-120.00   82
 15  \w    -93.00 -29.00   0.50    0.12    -- -103.00  93.00  82.91  128
 16  \w   -144.00 -88.00   0.50    0.12    -- -103.00 -19.00 -60.00  112
 17  \w   -167.00 -89.00   0.50    0.12    -- -103.00 -36.00  21.06  156
 18  \w    -93.00 -29.00   0.50    0.12    -- -103.00  93.00 -14.87  128
 19  \w    -93.00 -29.00   0.50    0.12    -- -103.00  91.00  63.80  128
 20  \w    -92.00 -30.00   0.50    0.12    -- -103.00  98.00  -5.92  124
 21  \w   -102.00 -31.00   0.50    0.12    -- -103.00 130.00   4.67  142
 22  \w    -92.00 -30.00   0.50    0.12    -- -103.00  96.00 105.53  124
 23  \w    -93.00 -29.00   0.50    0.12    -- -103.00  93.00  13.80  128
 24  \w   -144.00 -88.00   0.50    0.12    -- -103.00 -19.00 -30.00  112
 25  \w   -171.00 -99.00   0.50    0.12    -- -103.00 -77.00 120.00  144
 26  \w    -93.00 -65.00   0.50    0.12    -- -103.00  91.00  44.26   56
 27  \w   -167.00-142.00   0.50    0.12    -- -103.00 -77.00 120.00   50
;
_diffrn_measurement_device 'four-circle diffractometer'
_diffrn_measurement_device_type 'ROD, SynergyCustom DW system, HyPix'
_diffrn_measurement_method '\w scans'
_diffrn_orient_matrix_type 'CrysAlisPro convention (1999,Acta A55,543-557)'
_diffrn_orient_matrix_UB_11 -0.0206186000
_diffrn_orient_matrix_UB_12 -0.0823189000
_diffrn_orient_matrix_UB_13 -0.0587314000
_diffrn_orient_matrix_UB_21 0.0065658000
_diffrn_orient_matrix_UB_22 -0.0784619000
_diffrn_orient_matrix_UB_23 0.0652334000
_diffrn_orient_matrix_UB_31 -0.0792023000
_diffrn_orient_matrix_UB_32 0.0147702000
_diffrn_orient_matrix_UB_33 0.0190007000
_diffrn_radiation_monochromator mirror
_diffrn_radiation_probe x-ray
_diffrn_radiation_type 'Cu K\a'
_diffrn_radiation_wavelength 1.54184
_diffrn_reflns_av_R_equivalents 0.0268
_diffrn_reflns_av_unetI/netI 0.0259
_diffrn_reflns_Laue_measured_fraction_full 0.992
_diffrn_reflns_Laue_measured_fraction_max 0.976
_diffrn_reflns_limit_h_max 15
_diffrn_reflns_limit_h_min -22
_diffrn_reflns_limit_k_max 16
_diffrn_reflns_limit_k_min -16
_diffrn_reflns_limit_l_max 21
_diffrn_reflns_limit_l_min -20
_diffrn_reflns_number 20018
_diffrn_reflns_point_group_measured_fraction_full 0.992
_diffrn_reflns_point_group_measured_fraction_max 0.976
_diffrn_reflns_theta_full 67.684
_diffrn_reflns_theta_max 72.379
_diffrn_reflns_theta_min 4.048
_diffrn_source 'Rotating-anode X-ray tube'
_diffrn_source_type 'Rigaku (Cu) X-ray Source'
_exptl_absorpt_coefficient_mu 1.832
_exptl_absorpt_correction_T_max 1.00000
_exptl_absorpt_correction_T_min 0.63665
_exptl_absorpt_correction_type multi-scan
_exptl_absorpt_process_details
;
CrysAlisPro 1.171.44.91a (Rigaku Oxford Diffraction, 2025)
Empirical absorption correction using spherical harmonics,
implemented in SCALE3 ABSPACK scaling algorithm.
;
_exptl_crystal_colour colourless
_exptl_crystal_density_diffrn 1.388
_exptl_crystal_description 'rectangular prism'
_exptl_crystal_F_000 1848
_exptl_crystal_size_max 0.150
_exptl_crystal_size_mid 0.050
_exptl_crystal_size_min 0.025
_refine_diff_density_max 0.771
_refine_diff_density_min -0.329
_refine_diff_density_rms 0.056
_refine_ls_extinction_method none
_refine_ls_goodness_of_fit_ref 1.061
_refine_ls_hydrogen_treatment constr
_refine_ls_matrix_type full
_refine_ls_number_parameters 358
_refine_ls_number_reflns 4181
_refine_ls_number_restraints 145
_refine_ls_restrained_S_all 1.050
_refine_ls_R_factor_all 0.0516
_refine_ls_R_factor_gt 0.0387
_refine_ls_shift/su_max 0.002
_refine_ls_shift/su_mean 0.000
_refine_ls_structure_factor_coef Fsqd
_refine_ls_weighting_details 'w=1/[\s^2^(Fo^2^)+(0.0801P)^2^+0.5506P] where P=(Fo^2^+2Fc^2^)/3'
_refine_ls_weighting_scheme calc
_refine_ls_wR_factor_gt 0.1143
_refine_ls_wR_factor_ref 0.1254
_reflns_Friedel_coverage 0.000
_reflns_number_gt 2959
_reflns_number_total 4181
_reflns_threshold_expression 'I > 2\s(I)'
_cod_data_source_file d5cc02620b2.cif
_cod_data_source_block scl0470_tjc_mof_vt_2_21_350_00
_cod_depositor_comments 'Adding full bibliography for 7134590--7134613.cif.'
_cod_database_code 7134601
_shelx_shelxl_version_number 2019/3
_chemical_oxdiff_formula 'C16 H13 B5 N1 O4 Zn1'
_shelx_space_group_comment
;
The symmetry employed for this shelxl refinement is uniquely defined
by the following loop, which should always be used as a source of
symmetry information in preference to the above space-group names.
They are only intended as comments.
;
_diffrn_oxdiff_digest_od_ed
;

;
_olex2_refinement_description
;
1. Fixed Uiso
 At 1.2 times of:
  All B(H) groups, All C(H) groups
 At 1.5 times of:
  All C(H,H,H) groups
2. Restrained distances
 N2B-C16B \\sim N2A-C16A \\sim N2A-C17A \\sim N2B-C17B
 with sigma of 0.02
 N2A-C15A \\sim N2B-C15B
 with sigma of 0.02
3. Rigid body (RIGU) restrains
 C1, B1A, B1B, B2A, B2B, B3A, B3B, B4A, B4B, B5A, B5B
 with sigma for 1-2 distances of 0.004 and sigma for 1-3 distances of 0.004
 O5, N2A, N2B, C15A, C15B, C16A, C16B, C17A, C17B
 with sigma for 1-2 distances of 0.004 and sigma for 1-3 distances of 0.004
4. Others
 Sof(N2B)=Sof(C15B)=Sof(H15B)=Sof(C16B)=Sof(H16D)=Sof(H16E)=Sof(H16F)=
 Sof(C17B)=Sof(H17D)=Sof(H17E)=Sof(H17F)=1-FVAR(1)
 Sof(N2A)=Sof(C15A)=Sof(H15A)=Sof(C16A)=Sof(H16A)=Sof(H16B)=Sof(H16C)=
 Sof(C17A)=Sof(H17A)=Sof(H17B)=Sof(H17C)=FVAR(1)
 Sof(B1B)=Sof(H1B)=Sof(B2B)=Sof(H2B)=Sof(B3B)=Sof(H3B)=Sof(B4B)=Sof(H4B)=
 Sof(B5B)=Sof(H5B)=1-FVAR(2)
 Sof(B1A)=Sof(H1A)=Sof(B2A)=Sof(H2A)=Sof(B3A)=Sof(H3A)=Sof(B4A)=Sof(H4A)=
 Sof(B5A)=Sof(H5A)=FVAR(2)
5.a Aromatic/amide H refined with riding coordinates:
 C3(H3), C4(H4), C5(H5), C6(H6), C9(H9), C10(H10), C13(H13), C14(H14),
 C15A(H15A), C15B(H15B)
5.b Idealised Me refined as rotating group:
 C16A(H16A,H16B,H16C), C16B(H16D,H16E,H16F), C17A(H17A,H17B,H17C), C17B(H17D,
 H17E,H17F)
5.c Boron cage BH refined with riding coordinates:
 B1A(H1A), B1B(H1B), B2A(H2A), B2B(H2B), B3A(H3A), B3B(H3B), B4A(H4A),
 B4B(H4B), B5A(H5A), B5B(H5B)
;
_olex2_submission_special_instructions 'No special instructions were received'
_oxdiff_exptl_absorpt_empirical_details
;
Empirical correction (ABSPACK) includes:
- Absorption correction using spherical harmonics
- Frame scaling
;
_oxdiff_exptl_absorpt_empirical_full_max 1.558
_oxdiff_exptl_absorpt_empirical_full_min 0.838

loop_
_space_group_symop_operation_xyz
'x, y, z'
'-x, y, -z+1/2'
'x+1/2, y+1/2, z'
'-x+1/2, y+1/2, -z+1/2'
'-x, -y, -z'
'x, -y, z-1/2'
'-x+1/2, -y+1/2, -z'
'x+1/2, -y+1/2, z-1/2'

loop_
_atom_site_label
_atom_site_type_symbol
_atom_site_fract_x
_atom_site_fract_y
_atom_site_fract_z
_atom_site_U_iso_or_equiv
_atom_site_adp_type
_atom_site_occupancy
_atom_site_site_symmetry_order
_atom_site_calc_flag
_atom_site_refinement_flags_posn
_atom_site_refinement_flags_adp
_atom_site_refinement_flags_occupancy
_atom_site_disorder_assembly
_atom_site_disorder_group
Zn1 Zn 0.42176(2) 0.74988(2) 0.74846(2) 0.03616(14) Uani 1 1 d . . . . .
O1 O 0.44328(8) 0.64979(13) 0.83398(9) 0.0615(4) Uani 1 1 d . . . . .
O2 O 0.56241(8) 0.64291(13) 0.83349(9) 0.0592(4) Uani 1 1 d . . . . .
O3 O 0.44188(8) 0.85078(13) 0.66395(9) 0.0597(4) Uani 1 1 d . . . . .
O4 O 0.56104(8) 0.85650(13) 0.66892(9) 0.0601(4) Uani 1 1 d . . . . .
O5 O 0.24975(14) 1.0022(2) 0.41894(16) 0.1056(8) Uani 1 1 d . . . . .
N1 N 0.31217(10) 0.74966(12) 0.74820(12) 0.0441(4) Uani 1 1 d . . . . .
N2A N 0.2459(10) 0.9798(8) 0.5488(6) 0.100(3) Uani 0.535(6) 1 d D . P A 1
N2B N 0.2523(11) 1.0230(10) 0.5494(7) 0.102(3) Uani 0.465(6) 1 d D . P A 2
C1 C 0.08289(10) 0.75000(14) 0.74898(13) 0.0468(6) Uani 1 1 d . . . . .
C2 C 0.16346(13) 0.74997(14) 0.74856(15) 0.0470(5) Uani 1 1 d . . . . .
C3 C 0.20285(10) 0.81803(19) 0.79160(14) 0.0591(6) Uani 1 1 d . . . . .
H3 H 0.179956 0.865514 0.821643 0.071 Uiso 1 1 calc R U . . .
C4 C 0.27612(9) 0.81524(18) 0.78981(13) 0.0560(6) Uani 1 1 d . . . . .
H4 H 0.301659 0.861646 0.819250 0.067 Uiso 1 1 calc R U . . .
C5 C 0.27461(10) 0.68397(19) 0.70651(14) 0.0565(6) Uani 1 1 d . . . . .
H5 H 0.299084 0.637681 0.676845 0.068 Uiso 1 1 calc R U . . .
C6 C 0.20155(10) 0.68122(19) 0.70520(14) 0.0577(6) Uani 1 1 d . . . . .
H6 H 0.177542 0.633595 0.675435 0.069 Uiso 1 1 calc R U . . .
C7 C 0.50252(11) 0.62169(16) 0.86110(11) 0.0466(5) Uani 1 1 d . . . . .
C8 C 0.50159(10) 0.55836(16) 0.93291(11) 0.0449(5) Uani 1 1 d . . . . .
C9 C 0.43860(12) 0.5418(2) 0.97145(15) 0.0656(7) Uani 1 1 d . . . . .
H9 H 0.396513 0.569827 0.952203 0.079 Uiso 1 1 calc R U . . .
C10 C 0.43726(12) 0.4845(2) 1.03790(14) 0.0626(7) Uani 1 1 d . . . . .
H10 H 0.394412 0.474765 1.063232 0.075 Uiso 1 1 calc R U . . .
C11 C 0.50150(11) 0.87825(16) 0.63915(11) 0.0472(5) Uani 1 1 d . . . . .
C12 C 0.50067(10) 0.94159(16) 0.56719(11) 0.0445(4) Uani 1 1 d . . . . .
C13 C 0.56329(12) 0.9760(2) 0.53638(15) 0.0660(7) Uani 1 1 d . . . . .
H13 H 0.606554 0.960379 0.560696 0.079 Uiso 1 1 calc R U . . .
C14 C 0.56238(12) 1.0333(2) 0.46980(15) 0.0667(7) Uani 1 1 d . . . . .
H14 H 0.605210 1.055430 0.449523 0.080 Uiso 1 1 calc R U . . .
C15A C 0.2511(4) 1.0329(8) 0.4864(5) 0.086(2) Uani 0.535(6) 1 d D . P A 1
H15A H 0.256542 1.101173 0.493198 0.103 Uiso 0.535(6) 1 calc R U P A 1
C15B C 0.2473(4) 0.9708(9) 0.4856(6) 0.083(2) Uani 0.465(6) 1 d D . P A 2
H15B H 0.241125 0.902541 0.491380 0.099 Uiso 0.465(6) 1 calc R U P A 2
C16A C 0.2563(11) 1.0197(18) 0.6270(8) 0.171(8) Uani 0.535(6) 1 d D . P A 1
H16A H 0.216055 1.002806 0.658144 0.256 Uiso 0.535(6) 1 calc R U P A 1
H16B H 0.260900 1.090780 0.624360 0.256 Uiso 0.535(6) 1 calc R U P A 1
H16C H 0.298778 0.991735 0.650037 0.256 Uiso 0.535(6) 1 calc R U P A 1
C16B C 0.2389(13) 0.980(2) 0.6259(10) 0.182(10) Uani 0.465(6) 1 d D . P A 2
H16D H 0.278336 0.994106 0.660556 0.273 Uiso 0.465(6) 1 calc R U P A 2
H16E H 0.233637 0.908819 0.620933 0.273 Uiso 0.465(6) 1 calc R U P A 2
H16F H 0.196101 1.007540 0.646505 0.273 Uiso 0.465(6) 1 calc R U P A 2
C17A C 0.2387(4) 0.8738(7) 0.5417(7) 0.148(4) Uani 0.535(6) 1 d D . P A 1
H17A H 0.268119 0.841835 0.580612 0.222 Uiso 0.535(6) 1 calc R U P A 1
H17B H 0.253405 0.853321 0.490878 0.222 Uiso 0.535(6) 1 calc R U P A 1
H17C H 0.189836 0.855370 0.548905 0.222 Uiso 0.535(6) 1 calc R U P A 1
C17B C 0.2604(5) 1.1291(8) 0.5447(8) 0.149(4) Uani 0.465(6) 1 d D . P A 2
H17D H 0.257891 1.149498 0.491172 0.223 Uiso 0.465(6) 1 calc R U P A 2
H17E H 0.305777 1.147901 0.566943 0.223 Uiso 0.465(6) 1 calc R U P A 2
H17F H 0.223010 1.160802 0.573010 0.223 Uiso 0.465(6) 1 calc R U P A 2
B1A B 0.0406(3) 0.8570(5) 0.7763(6) 0.067(2) Uani 0.657(13) 1 d . . P B 3
H1A H 0.067849 0.926367 0.793209 0.080 Uiso 0.657(13) 1 calc R U P B 3
B1B B 0.0383(6) 0.8113(12) 0.8209(9) 0.062(3) Uani 0.343(13) 1 d . . P B 4
H1B H 0.064749 0.852399 0.868745 0.074 Uiso 0.343(13) 1 calc R U P B 4
B2A B 0.0428(3) 0.7513(7) 0.8361(3) 0.066(2) Uani 0.657(13) 1 d . . P B 3
H2A H 0.071708 0.751505 0.892381 0.079 Uiso 0.657(13) 1 calc R U P B 3
B2B B 0.0385(5) 0.6827(12) 0.8198(8) 0.062(3) Uani 0.343(13) 1 d . . P B 4
H2B H 0.065690 0.639257 0.865794 0.074 Uiso 0.343(13) 1 calc R U P B 4
B3A B 0.0411(3) 0.6448(5) 0.7751(6) 0.066(2) Uani 0.657(13) 1 d . . P B 3
H3A H 0.068755 0.575104 0.790536 0.079 Uiso 0.657(13) 1 calc R U P B 3
B3B B 0.0393(5) 0.6430(10) 0.7214(12) 0.065(4) Uani 0.343(13) 1 d . . P B 4
H3B H 0.065560 0.573969 0.702690 0.078 Uiso 0.343(13) 1 calc R U P B 4
B4A B 0.0361(3) 0.6873(7) 0.6772(5) 0.068(2) Uani 0.657(13) 1 d . . P B 3
H4A H 0.060243 0.646021 0.629073 0.082 Uiso 0.657(13) 1 calc R U P B 3
B4B B 0.0405(5) 0.7478(13) 0.6642(7) 0.065(4) Uani 0.343(13) 1 d . . P B 4
H4B H 0.067649 0.747659 0.607893 0.078 Uiso 0.343(13) 1 calc R U P B 4
B5A B 0.0374(3) 0.8163(7) 0.6782(5) 0.069(2) Uani 0.657(13) 1 d . . P B 3
H5A H 0.063016 0.858897 0.631615 0.082 Uiso 0.657(13) 1 calc R U P B 3
B5B B 0.0401(5) 0.8535(9) 0.7238(12) 0.065(4) Uani 0.343(13) 1 d . . P B 4
H5B H 0.066718 0.923222 0.707452 0.078 Uiso 0.343(13) 1 calc R U P B 4

loop_
_atom_site_aniso_label
_atom_site_aniso_U_11
_atom_site_aniso_U_22
_atom_site_aniso_U_33
_atom_site_aniso_U_23
_atom_site_aniso_U_13
_atom_site_aniso_U_12
Zn1 0.02744(19) 0.0467(2) 0.03438(19) 0.00046(10) 0.00071(12) 0.00020(9)
O1 0.0597(9) 0.0733(11) 0.0515(9) 0.0242(8) -0.0009(7) 0.0039(8)
O2 0.0574(9) 0.0675(11) 0.0527(9) 0.0195(8) 0.0059(7) -0.0039(7)
O3 0.0585(9) 0.0677(11) 0.0529(9) 0.0220(8) 0.0032(7) -0.0032(7)
O4 0.0554(9) 0.0711(11) 0.0536(9) 0.0223(8) -0.0035(7) 0.0027(7)
O5 0.0933(16) 0.133(2) 0.0907(16) 0.0030(17) 0.0012(13) -0.0086(14)
N1 0.0300(9) 0.0533(11) 0.0490(10) -0.0024(8) 0.0007(7) -0.0001(6)
N2A 0.074(5) 0.136(7) 0.089(6) 0.019(5) -0.002(4) -0.003(7)
N2B 0.070(5) 0.145(8) 0.092(6) -0.027(5) 0.000(5) -0.007(9)
C1 0.0301(12) 0.0520(14) 0.0584(14) -0.0060(9) 0.0025(10) 0.0003(8)
C2 0.0291(10) 0.0556(13) 0.0563(13) -0.0048(10) 0.0013(9) -0.0006(8)
C3 0.0379(10) 0.0659(15) 0.0735(15) -0.0248(13) 0.0033(9) 0.0022(10)
C4 0.0350(10) 0.0647(14) 0.0682(15) -0.0159(12) -0.0001(9) -0.0023(10)
C5 0.0349(10) 0.0674(15) 0.0674(14) -0.0173(12) 0.0031(9) 0.0022(10)
C6 0.0373(10) 0.0638(14) 0.0719(15) -0.0227(12) 0.0002(9) 0.0002(10)
C7 0.0534(12) 0.0456(12) 0.0407(10) 0.0056(9) 0.0001(9) -0.0001(9)
C8 0.0460(11) 0.0493(12) 0.0394(10) 0.0062(8) -0.0006(8) -0.0011(9)
C9 0.0432(12) 0.0915(19) 0.0620(14) 0.0304(14) 0.0021(10) 0.0095(12)
C10 0.0439(12) 0.0866(19) 0.0575(13) 0.0236(13) 0.0066(10) 0.0032(11)
C11 0.0532(12) 0.0478(12) 0.0407(10) 0.0055(9) 0.0016(9) -0.0002(9)
C12 0.0472(11) 0.0473(12) 0.0390(10) 0.0061(8) 0.0006(8) 0.0013(9)
C13 0.0431(12) 0.094(2) 0.0604(14) 0.0311(13) -0.0011(10) 0.0022(12)
C14 0.0425(12) 0.095(2) 0.0625(14) 0.0316(14) 0.0033(10) -0.0047(12)
C15A 0.065(4) 0.104(6) 0.090(5) 0.001(4) -0.002(3) -0.015(4)
C15B 0.058(4) 0.102(7) 0.088(5) 0.000(4) 0.001(4) -0.009(5)
C16A 0.124(11) 0.30(2) 0.091(6) -0.045(9) 0.018(6) -0.031(12)
C16B 0.127(13) 0.31(3) 0.103(8) 0.056(12) -0.025(7) -0.032(15)
C17A 0.145(7) 0.120(6) 0.179(10) 0.031(6) 0.004(6) -0.012(6)
C17B 0.136(7) 0.132(7) 0.179(12) -0.034(8) -0.001(6) -0.017(7)
B1A 0.032(2) 0.055(3) 0.112(6) -0.022(4) 0.007(4) -0.002(2)
B1B 0.045(5) 0.070(8) 0.071(7) -0.019(6) 0.001(5) -0.001(7)
B2A 0.030(2) 0.116(7) 0.050(2) 0.000(4) -0.0025(17) 0.004(5)
B2B 0.039(4) 0.073(8) 0.075(7) 0.021(6) 0.005(5) 0.006(6)
B3A 0.033(2) 0.050(3) 0.115(6) 0.015(4) 0.006(4) 0.005(2)
B3B 0.027(4) 0.062(6) 0.107(10) -0.029(7) 0.006(7) -0.001(4)
B4A 0.036(3) 0.093(5) 0.076(4) -0.033(4) 0.006(3) -0.009(4)
B4B 0.029(4) 0.100(11) 0.065(5) -0.007(7) 0.003(3) -0.017(9)
B5A 0.035(2) 0.092(5) 0.079(4) 0.028(4) 0.006(3) -0.005(4)
B5B 0.033(4) 0.057(6) 0.105(10) 0.020(6) 0.013(8) 0.000(4)

loop_
_atom_type_symbol
_atom_type_description
_atom_type_scat_dispersion_real
_atom_type_scat_dispersion_imag
_atom_type_scat_source
C C 0.0181 0.0091 'International Tables Vol C Tables 4.2.6.8 and 6.1.1.4'
H H 0.0000 0.0000 'International Tables Vol C Tables 4.2.6.8 and 6.1.1.4'
B B 0.0090 0.0039 'International Tables Vol C Tables 4.2.6.8 and 6.1.1.4'
N N 0.0311 0.0180 'International Tables Vol C Tables 4.2.6.8 and 6.1.1.4'
O O 0.0492 0.0322 'International Tables Vol C Tables 4.2.6.8 and 6.1.1.4'
Zn Zn -1.5491 0.6778 'International Tables Vol C Tables 4.2.6.8 and 6.1.1.4'

loop_
_geom_angle_atom_site_label_1
_geom_angle_atom_site_label_2
_geom_angle_atom_site_label_3
_geom_angle
_geom_angle_site_symmetry_1
_geom_angle_site_symmetry_3
_geom_angle_publ_flag
O1 Zn1 Zn1 78.50(5) . 2_656 ?
O1 Zn1 O2 90.16(7) . 2_656 ?
O1 Zn1 O4 86.26(8) . 2_656 ?
O1 Zn1 N1 100.77(7) . . ?
O2 Zn1 Zn1 81.62(5) 2_656 2_656 ?
O2 Zn1 O4 162.50(7) 2_656 2_656 ?
O2 Zn1 N1 98.96(7) 2_656 . ?
O3 Zn1 Zn1 79.27(5) . 2_656 ?
O3 Zn1 O1 157.77(7) . . ?
O3 Zn1 O2 86.90(8) . 2_656 ?
O3 Zn1 O4 89.95(7) . 2_656 ?
O3 Zn1 N1 101.45(7) . . ?
O4 Zn1 Zn1 80.88(5) 2_656 2_656 ?
O4 Zn1 N1 98.54(7) 2_656 . ?
N1 Zn1 Zn1 179.09(6) . 2_656 ?
C7 O1 Zn1 129.18(14) . . ?
C7 O2 Zn1 124.17(14) . 2_656 ?
C11 O3 Zn1 128.03(14) . . ?
C11 O4 Zn1 125.18(14) . 2_656 ?
C4 N1 Zn1 121.14(14) . . ?
C4 N1 C5 117.38(18) . . ?
C5 N1 Zn1 121.48(14) . . ?
C15A N2A C16A 123.4(15) . . ?
C15A N2A C17A 119.1(11) . . ?
C17A N2A C16A 117.0(12) . . ?
C15B N2B C16B 122.0(17) . . ?
C15B N2B C17B 119.6(13) . . ?
C17B N2B C16B 117.7(14) . . ?
C2 C1 B1A 118.1(2) . . ?
C2 C1 B1B 120.3(4) . . ?
C2 C1 B2A 117.8(2) . . ?
C2 C1 B2B 119.6(4) . . ?
C2 C1 B3A 118.2(2) . . ?
C2 C1 B3B 118.0(4) . . ?
C2 C1 B4A 119.6(2) . . ?
C2 C1 B4B 117.6(4) . . ?
C2 C1 B5A 118.7(2) . . ?
C2 C1 B5B 118.6(4) . . ?
B1A C1 B4A 111.9(3) . . ?
B1A C1 B5A 62.1(3) . . ?
B1B C1 B2B 60.0(7) . . ?
B1B C1 B3B 111.4(6) . . ?
B2A C1 B1A 62.1(3) . . ?
B2A C1 B4A 114.2(3) . . ?
B2A C1 B5A 113.4(3) . . ?
B3A C1 B1A 114.4(4) . . ?
B3A C1 B2A 63.6(4) . . ?
B3A C1 B4A 62.9(3) . . ?
B3A C1 B5A 113.3(3) . . ?
B3B C1 B2B 61.7(6) . . ?
B4A C1 B5A 60.5(4) . . ?
B4B C1 B1B 114.3(6) . . ?
B4B C1 B2B 112.3(5) . . ?
B4B C1 B3B 61.4(6) . . ?
B4B C1 B5B 64.0(7) . . ?
B5B C1 B1B 62.9(6) . . ?
B5B C1 B2B 112.5(6) . . ?
B5B C1 B3B 113.9(7) . . ?
C3 C2 C1 121.51(19) . . ?
C3 C2 C6 116.8(2) . . ?
C6 C2 C1 121.73(19) . . ?
C2 C3 H3 120.2 . . ?
C4 C3 C2 119.7(2) . . ?
C4 C3 H3 120.2 . . ?
N1 C4 C3 123.3(2) . . ?
N1 C4 H4 118.3 . . ?
C3 C4 H4 118.3 . . ?
N1 C5 H5 118.4 . . ?
N1 C5 C6 123.1(2) . . ?
C6 C5 H5 118.4 . . ?
C2 C6 H6 120.1 . . ?
C5 C6 C2 119.7(2) . . ?
C5 C6 H6 120.1 . . ?
O1 C7 O2 125.60(19) . . ?
O1 C7 C8 116.91(17) . . ?
O2 C7 C8 117.49(18) . . ?
C9 C8 C7 120.50(18) . . ?
C10 C8 C7 121.16(18) 5_667 . ?
C10 C8 C9 118.3(2) 5_667 . ?
C8 C9 H9 119.5 . . ?
C10 C9 C8 121.0(2) . . ?
C10 C9 H9 119.5 . . ?
C8 C10 C9 120.7(2) 5_667 . ?
C8 C10 H10 119.7 5_667 . ?
C9 C10 H10 119.7 . . ?
O3 C11 C12 116.63(18) . . ?
O4 C11 O3 125.73(19) . . ?
O4 C11 C12 117.63(18) . . ?
C13 C12 C11 120.68(18) . . ?
C14 C12 C11 121.06(18) 5_676 . ?
C14 C12 C13 118.3(2) 5_676 . ?
C12 C13 H13 119.7 . . ?
C12 C13 C14 120.5(2) . . ?
C14 C13 H13 119.7 . . ?
C12 C14 C13 121.2(2) 5_676 . ?
C12 C14 H14 119.4 5_676 . ?
C13 C14 H14 119.4 . . ?
O5 C15A N2A 126.6(12) . . ?
O5 C15A H15A 116.7 . . ?
N2A C15A H15A 116.7 . . ?
O5 C15B N2B 126.8(14) . . ?
O5 C15B H15B 116.6 . . ?
N2B C15B H15B 116.6 . . ?
N2A C16A H16A 109.5 . . ?
N2A C16A H16B 109.5 . . ?
N2A C16A H16C 109.5 . . ?
H16A C16A H16B 109.5 . . ?
H16A C16A H16C 109.5 . . ?
H16B C16A H16C 109.5 . . ?
N2B C16B H16D 109.5 . . ?
N2B C16B H16E 109.5 . . ?
N2B C16B H16F 109.5 . . ?
H16D C16B H16E 109.5 . . ?
H16D C16B H16F 109.5 . . ?
H16E C16B H16F 109.5 . . ?
N2A C17A H17A 109.5 . . ?
N2A C17A H17B 109.5 . . ?
N2A C17A H17C 109.5 . . ?
H17A C17A H17B 109.5 . . ?
H17A C17A H17C 109.5 . . ?
H17B C17A H17C 109.5 . . ?
N2B C17B H17D 109.5 . . ?
N2B C17B H17E 109.5 . . ?
N2B C17B H17F 109.5 . . ?
H17D C17B H17E 109.5 . . ?
H17D C17B H17F 109.5 . . ?
H17E C17B H17F 109.5 . . ?
C1 B1A B1A 105.2(5) . 2_556 ?
C1 B1A H1A 124.6 . . ?
C1 B1A B2A 58.3(3) . . ?
C1 B1A B5A 104.8(6) . 2_556 ?
C1 B1A B5A 59.2(3) . . ?
B1A B1A H1A 122.1 2_556 . ?
B1A B1A B5A 59.8(6) 2_556 . ?
B2A B1A H1A 121.7 . . ?
B2A B1A B5A 107.9(4) . . ?
B5A B1A H1A 121.4 . . ?
B5A B1A H1A 122.2 2_556 . ?
B5A B1A B5A 108.3(4) 2_556 . ?
C1 B1B H1B 124.0 . . ?
C1 B1B B2B 60.7(5) . . ?
C1 B1B B4B 107.4(9) . 2_556 ?
C1 B1B B5B 104.9(10) . 2_556 ?
C1 B1B B5B 57.0(5) . . ?
B2B B1B H1B 120.6 . . ?
B2B B1B B5B 108.1(8) . . ?
B2B B1B B5B 108.8(8) . 2_556 ?
B4B B1B H1B 120.8 2_556 . ?
B4B B1B B5B 109.2(8) 2_556 . ?
B4B B1B B5B 60.6(6) 2_556 2_556 ?
B5B B1B H1B 121.9 . . ?
B5B B1B H1B 122.1 2_556 . ?
B5B B1B B5B 60.5(11) 2_556 . ?
C1 B2A B1A 59.7(3) . . ?
C1 B2A H2A 123.9 . . ?
C1 B2A B3A 58.1(3) . . ?
C1 B2A B4A 105.9(5) . 2_556 ?
C1 B2A B5A 106.1(5) . 2_556 ?
B1A B2A H2A 121.3 . . ?
B1A B2A B3A 107.9(5) . . ?
B3A B2A H2A 121.6 . . ?
B4A B2A B1A 108.4(4) 2_556 . ?
B4A B2A H2A 121.8 2_556 . ?
B4A B2A B3A 60.9(6) 2_556 . ?
B5A B2A H2A 122.0 2_556 . ?
B5A B2A B3A 108.3(4) 2_556 . ?
C1 B2B H2B 123.8 . . ?
C1 B2B B3B 58.5(5) . . ?
C1 B2B B4B 105.6(9) . 2_556 ?
B1B B2B C1 59.3(6) . . ?
B1B B2B H2B 121.6 . . ?
B1B B2B B3B 108.2(9) . . ?
B3B B2B C1 106.9(10) 2_556 . ?
B3B B2B B1B 108.5(8) 2_556 . ?
B3B B2B H2B 121.1 2_556 . ?
B3B B2B H2B 120.9 . . ?
B3B B2B B3B 62.0(12) 2_556 . ?
B4B B2B H2B 122.4 2_556 . ?
B4B B2B B3B 108.8(8) 2_556 . ?
C1 B3A B2A 58.4(3) . . ?
C1 B3A B3A 106.2(5) . 2_556 ?
C1 B3A H3A 124.1 . . ?
C1 B3A B4A 103.9(5) . 2_556 ?
C1 B3A B4A 59.6(3) . . ?
B2A B3A H3A 122.7 . . ?
B2A B3A B4A 107.4(4) . . ?
B3A B3A B2A 107.2(3) 2_556 . ?
B3A B3A H3A 121.7 2_556 . ?
B3A B3A B4A 60.3(7) 2_556 . ?
B4A B3A B2A 58.1(6) 2_556 . ?
B4A B3A H3A 121.3 . . ?
B4A B3A H3A 123.2 2_556 . ?
B4A B3A B4A 107.6(4) 2_556 . ?
C1 B3B B2B 59.8(5) . . ?
C1 B3B B3B 104.0(10) . 2_556 ?
C1 B3B H3B 125.0 . . ?
C1 B3B B4B 57.3(6) . . ?
B2B B3B C1 104.7(10) 2_556 . ?
B2B B3B B2B 106.3(8) 2_556 . ?
B2B B3B H3B 123.0 . . ?
B2B B3B H3B 121.9 2_556 . ?
B2B B3B B4B 61.5(11) 2_556 . ?
B3B B3B H3B 122.6 2_556 . ?
B4B B3B B2B 107.4(8) . . ?
B4B B3B H3B 120.9 . . ?
C1 B4A B2A 106.1(5) . 2_556 ?
C1 B4A B3A 103.8(5) . 2_556 ?
C1 B4A B3A 57.4(3) . . ?
C1 B4A H4A 124.9 . . ?
C1 B4A B5A 59.8(3) . . ?
B2A B4A B3A 108.5(4) 2_556 . ?
B2A B4A H4A 121.1 2_556 . ?
B2A B4A B5A 61.0(6) 2_556 . ?
B3A B4A B3A 59.3(6) 2_556 . ?
B3A B4A H4A 122.4 2_556 . ?
B3A B4A H4A 122.2 . . ?
B5A B4A B3A 108.2(5) . . ?
B5A B4A H4A 120.4 . . ?
C1 B4B B1B 105.1(10) . 2_556 ?
C1 B4B B2B 105.5(9) . 2_556 ?
C1 B4B B3B 61.3(6) . . ?
C1 B4B H4B 123.5 . . ?
C1 B4B B5B 58.3(5) . . ?
B1B B4B H4B 122.7 2_556 . ?
B1B B4B B5B 60.0(10) 2_556 . ?
B2B B4B H4B 123.1 2_556 . ?
B2B B4B B5B 107.5(8) 2_556 . ?
B3B B4B H4B 120.8 . . ?
B3B B4B B5B 109.3(9) . . ?
B5B B4B H4B 121.4 . . ?
C1 B5A B1A 104.6(5) . 2_556 ?
C1 B5A B1A 58.7(3) . . ?
C1 B5A B2A 104.7(5) . 2_556 ?
C1 B5A B4A 59.7(3) . . ?
C1 B5A H5A 124.4 . . ?
B1A B5A B1A 59.7(6) 2_556 . ?
B1A B5A H5A 121.5 . . ?
B1A B5A H5A 122.7 2_556 . ?
B2A B5A B1A 107.5(4) 2_556 . ?
B2A B5A H5A 122.9 2_556 . ?
B4A B5A B1A 108.5(5) . . ?
B4A B5A H5A 121.3 . . ?
C1 B5B B1B 104.1(10) . 2_556 ?
C1 B5B B1B 60.1(5) . . ?
C1 B5B B4B 57.7(6) . . ?
C1 B5B B5B 106.3(9) . 2_556 ?
C1 B5B H5B 124.0 . . ?
B1B B5B B1B 106.4(7) 2_556 . ?
B1B B5B B4B 59.4(11) 2_556 . ?
B1B B5B B5B 59.2(12) . 2_556 ?
B1B B5B B5B 60.3(7) 2_556 2_556 ?
B1B B5B H5B 123.2 2_556 . ?
B1B B5B H5B 122.1 . . ?
B4B B5B B1B 107.0(7) . . ?
B4B B5B B5B 108.1(7) . 2_556 ?
B4B B5B H5B 122.3 . . ?
B5B B5B H5B 121.7 2_556 . ?

loop_
_geom_bond_atom_site_label_1
_geom_bond_atom_site_label_2
_geom_bond_distance
_geom_bond_site_symmetry_2
_geom_bond_publ_flag
Zn1 Zn1 2.9351(5) 2_656 ?
Zn1 O1 2.0259(15) . ?
Zn1 O2 2.0360(15) 2_656 ?
Zn1 O3 2.0256(15) . ?
Zn1 O4 2.0372(15) 2_656 ?
Zn1 N1 2.056(2) . ?
O1 C7 1.255(2) . ?
O2 C7 1.260(2) . ?
O3 C11 1.259(2) . ?
O4 C11 1.254(2) . ?
O5 C15A 1.228(10) . ?
O5 C15B 1.221(11) . ?
N1 C4 1.327(3) . ?
N1 C5 1.330(3) . ?
N2A C15A 1.292(10) . ?
N2A C16A 1.455(13) . ?
N2A C17A 1.435(11) . ?
N2B C15B 1.302(12) . ?
N2B C16B 1.463(14) . ?
N2B C17B 1.436(12) . ?
C1 C2 1.512(3) . ?
C1 B1A 1.711(6) . ?
C1 B1B 1.714(11) . ?
C1 B2A 1.686(6) . ?
C1 B2B 1.738(10) . ?
C1 B3A 1.680(5) . ?
C1 B3B 1.716(10) . ?
C1 B4A 1.720(6) . ?
C1 B4B 1.647(12) . ?
C1 B5A 1.721(6) . ?
C1 B5B 1.659(11) . ?
C2 C3 1.381(3) . ?
C2 C6 1.391(3) . ?
C3 H3 0.9300 . ?
C3 C4 1.376(3) . ?
C4 H4 0.9300 . ?
C5 H5 0.9300 . ?
C5 C6 1.371(3) . ?
C6 H6 0.9300 . ?
C7 C8 1.498(3) . ?
C8 C9 1.383(3) . ?
C8 C10 1.370(3) 5_667 ?
C9 H9 0.9300 . ?
C9 C10 1.377(3) . ?
C10 H10 0.9300 . ?
C11 C12 1.500(3) . ?
C12 C13 1.377(3) . ?
C12 C14 1.374(3) 5_676 ?
C13 H13 0.9300 . ?
C13 C14 1.378(3) . ?
C14 H14 0.9300 . ?
C15A H15A 0.9300 . ?
C15B H15B 0.9300 . ?
C16A H16A 0.9600 . ?
C16A H16B 0.9600 . ?
C16A H16C 0.9600 . ?
C16B H16D 0.9600 . ?
C16B H16E 0.9600 . ?
C16B H16F 0.9600 . ?
C17A H17A 0.9600 . ?
C17A H17B 0.9600 . ?
C17A H17C 0.9600 . ?
C17B H17D 0.9600 . ?
C17B H17E 0.9600 . ?
C17B H17F 0.9600 . ?
B1A B1A 1.756(14) 2_556 ?
B1A H1A 1.1000 . ?
B1A B2A 1.752(9) . ?
B1A B5A 1.770(9) . ?
B1A B5A 1.758(12) 2_556 ?
B1B H1B 1.1000 . ?
B1B B2B 1.727(18) . ?
B1B B4B 1.73(2) 2_556 ?
B1B B5B 1.74(2) 2_556 ?
B1B B5B 1.761(17) . ?
B2A H2A 1.1000 . ?
B2A B3A 1.773(9) . ?
B2A B4A 1.722(11) 2_556 ?
B2A B5A 1.753(11) 2_556 ?
B2B H2B 1.1000 . ?
B2B B3B 1.771(17) . ?
B2B B3B 1.70(2) 2_556 ?
B2B B4B 1.747(18) 2_556 ?
B3A B3A 1.754(14) 2_556 ?
B3A H3A 1.1000 . ?
B3A B4A 1.771(12) 2_556 ?
B3A B4A 1.775(10) . ?
B3B B3B 1.79(3) 2_556 ?
B3B H3B 1.1000 . ?
B3B B4B 1.717(18) . ?
B4A H4A 1.1000 . ?
B4A B5A 1.733(11) . ?
B4B H4B 1.1000 . ?
B4B B5B 1.751(18) . ?
B5A H5A 1.1000 . ?
B5B B5B 1.77(2) 2_556 ?
B5B H5B 1.1000 . ?

loop_
_geom_torsion_atom_site_label_1
_geom_torsion_atom_site_label_2
_geom_torsion_atom_site_label_3
_geom_torsion_atom_site_label_4
_geom_torsion
_geom_torsion_site_symmetry_1
_geom_torsion_site_symmetry_2
_geom_torsion_site_symmetry_3
_geom_torsion_site_symmetry_4
_geom_torsion_publ_flag
Zn1 O1 C7 O2 -8.7(3) . . . . ?
Zn1 O1 C7 C8 170.67(15) . . . . ?
Zn1 O2 C7 O1 12.8(3) 2_656 . . . ?
Zn1 O2 C7 C8 -166.56(15) 2_656 . . . ?
Zn1 O3 C11 O4 -9.1(3) . . . . ?
Zn1 O3 C11 C12 170.22(14) . . . . ?
Zn1 O4 C11 O3 12.8(3) 2_656 . . . ?
Zn1 O4 C11 C12 -166.52(15) 2_656 . . . ?
Zn1 N1 C4 C3 -179.9(2) . . . . ?
Zn1 N1 C5 C6 179.7(2) . . . . ?
O1 C7 C8 C9 -7.0(3) . . . . ?
O1 C7 C8 C10 173.1(2) . . . 5_667 ?
O2 C7 C8 C9 172.5(2) . . . . ?
O2 C7 C8 C10 -7.5(3) . . . 5_667 ?
O3 C11 C12 C13 179.3(2) . . . . ?
O3 C11 C12 C14 -0.8(3) . . . 5_676 ?
O4 C11 C12 C13 -1.3(3) . . . . ?
O4 C11 C12 C14 178.5(2) . . . 5_676 ?
N1 C5 C6 C2 0.5(4) . . . . ?
C1 C2 C3 C4 179.8(2) . . . . ?
C1 C2 C6 C5 180.0(2) . . . . ?
C1 B1A B2A B3A -33.6(3) . . . . ?
C1 B1A B2A B4A -98.0(6) . . . 2_556 ?
C1 B1A B2A B5A -134.8(4) . . . 2_556 ?
C1 B1A B5A B1A 134.3(3) . . . 2_556 ?
C1 B1A B5A B2A 96.9(6) . . . 2_556 ?
C1 B1A B5A B4A 34.3(3) . . . . ?
C1 B1B B2B B3B -33.4(6) . . . . ?
C1 B1B B2B B3B -99.1(12) . . . 2_556 ?
C1 B1B B2B B4B -135.1(8) . . . 2_556 ?
C1 B1B B5B B1B 97.0(11) . . . 2_556 ?
C1 B1B B5B B4B 34.8(6) . . . . ?
C1 B1B B5B B5B 136.0(6) . . . 2_556 ?
C1 B2A B3A B3A -98.8(7) . . . 2_556 ?
C1 B2A B3A B4A -35.4(3) . . . . ?
C1 B2A B3A B4A -135.7(4) . . . 2_556 ?
C1 B2B B3B B2B -97.8(12) . . . 2_556 ?
C1 B2B B3B B3B -135.5(5) . . . 2_556 ?
C1 B2B B3B B4B -33.2(6) . . . . ?
C1 B3A B4A B2A -97.7(6) . . . 2_556 ?
C1 B3A B4A B3A -135.1(3) . . . 2_556 ?
C1 B3A B4A B5A -33.0(3) . . . . ?
C1 B3B B4B B1B -98.0(11) . . . 2_556 ?
C1 B3B B4B B2B -133.6(7) . . . 2_556 ?
C1 B3B B4B B5B -34.4(6) . . . . ?
C1 B4A B5A B1A -33.9(3) . . . . ?
C1 B4A B5A B1A -97.0(6) . . . 2_556 ?
C1 B4A B5A B2A -133.6(4) . . . 2_556 ?
C1 B4B B5B B1B -35.8(6) . . . . ?
C1 B4B B5B B1B -135.1(7) . . . 2_556 ?
C1 B4B B5B B5B -98.2(14) . . . 2_556 ?
C2 C1 B1A B1A 149.3(5) . . . 2_556 ?
C2 C1 B1A B2A -108.4(3) . . . . ?
C2 C1 B1A B5A -147.8(4) . . . 2_556 ?
C2 C1 B1A B5A 109.5(3) . . . . ?
C2 C1 B1B B2B -108.9(5) . . . . ?
C2 C1 B1B B4B -149.1(7) . . . 2_556 ?
C2 C1 B1B B5B 147.6(7) . . . 2_556 ?
C2 C1 B1B B5B 108.9(6) . . . . ?
C2 C1 B2A B1A 108.8(3) . . . . ?
C2 C1 B2A B3A -109.5(3) . . . . ?
C2 C1 B2A B4A -148.9(4) . . . 2_556 ?
C2 C1 B2A B5A 148.7(4) . . . 2_556 ?
C2 C1 B2B B1B 110.0(6) . . . . ?
C2 C1 B2B B3B -148.2(8) . . . 2_556 ?
C2 C1 B2B B3B -107.9(5) . . . . ?
C2 C1 B2B B4B 149.3(8) . . . 2_556 ?
C2 C1 B3A B2A 108.9(3) . . . . ?
C2 C1 B3A B3A -150.6(5) . . . 2_556 ?
C2 C1 B3A B4A -110.9(3) . . . . ?
C2 C1 B3A B4A 146.6(4) . . . 2_556 ?
C2 C1 B3B B2B -149.0(8) . . . 2_556 ?
C2 C1 B3B B2B 110.4(5) . . . . ?
C2 C1 B3B B3B 147.8(8) . . . 2_556 ?
C2 C1 B3B B4B -107.9(6) . . . . ?
C2 C1 B4A B2A -149.4(4) . . . 2_556 ?
C2 C1 B4A B3A 147.3(4) . . . 2_556 ?
C2 C1 B4A B3A 108.6(3) . . . . ?
C2 C1 B4A B5A -108.2(3) . . . . ?
C2 C1 B4B B1B -149.5(7) . . . 2_556 ?
C2 C1 B4B B2B 148.5(7) . . . 2_556 ?
C2 C1 B4B B3B 108.6(5) . . . . ?
C2 C1 B4B B5B -110.2(5) . . . . ?
C2 C1 B5A B1A -148.2(4) . . . 2_556 ?
C2 C1 B5A B1A -108.5(3) . . . . ?
C2 C1 B5A B2A 149.7(4) . . . 2_556 ?
C2 C1 B5A B4A 109.7(3) . . . . ?
C2 C1 B5B B1B 147.5(7) . . . 2_556 ?
C2 C1 B5B B1B -111.5(5) . . . . ?
C2 C1 B5B B4B 108.7(5) . . . . ?
C2 C1 B5B B5B -149.9(10) . . . 2_556 ?
C2 C3 C4 N1 0.1(4) . . . . ?
C3 C2 C6 C5 -0.3(4) . . . . ?
C4 N1 C5 C6 -0.3(4) . . . . ?
C5 N1 C4 C3 0.0(4) . . . . ?
C6 C2 C3 C4 0.1(4) . . . . ?
C7 C8 C9 C10 -179.4(3) . . . . ?
C8 C9 C10 C8 -0.6(5) . . . 5_667 ?
C10 C8 C9 C10 0.6(5) 5_667 . . . ?
C11 C12 C13 C14 179.3(3) . . . . ?
C12 C13 C14 C12 0.6(5) . . . 5_676 ?
C14 C12 C13 C14 -0.5(5) 5_676 . . . ?
C16A N2A C15A O5 172.6(15) . . . . ?
C16B N2B C15B O5 171.5(17) . . . . ?
C17A N2A C15A O5 1(2) . . . . ?
C17B N2B C15B O5 1(2) . . . . ?
B1A C1 C2 C3 21.1(5) . . . . ?
B1A C1 C2 C6 -159.2(5) . . . . ?
B1A C1 B2A B3A 141.7(4) . . . . ?
B1A C1 B2A B4A 102.3(5) . . . 2_556 ?
B1A C1 B2A B5A 39.8(5) . . . 2_556 ?
B1A C1 B3A B2A -37.0(5) . . . . ?
B1A C1 B3A B3A 63.5(9) . . . 2_556 ?
B1A C1 B3A B4A 0.7(8) . . . 2_556 ?
B1A C1 B3A B4A 103.2(5) . . . . ?
B1A C1 B4A B2A -5.1(7) . . . 2_556 ?
B1A C1 B4A B3A -107.1(5) . . . . ?
B1A C1 B4A B3A -68.4(7) . . . 2_556 ?
B1A C1 B4A B5A 36.1(4) . . . . ?
B1A C1 B5A B1A -39.7(4) . . . 2_556 ?
B1A C1 B5A B2A -101.8(5) . . . 2_556 ?
B1A C1 B5A B4A -141.8(4) . . . . ?
B1A B1A B2A C1 96.9(7) 2_556 . . . ?
B1A B1A B2A B3A 63.4(7) 2_556 . . . ?
B1A B1A B2A B4A -1.1(11) 2_556 . . 2_556 ?
B1A B1A B2A B5A -37.9(6) 2_556 . . 2_556 ?
B1A B1A B5A C1 -134.3(3) 2_556 . . . ?
B1A B1A B5A B2A -37.4(5) 2_556 . . 2_556 ?
B1A B1A B5A B4A -100.0(4) 2_556 . . . ?
B1A B2A B3A C1 34.2(3) . . . . ?
B1A B2A B3A B3A -64.6(8) . . . 2_556 ?
B1A B2A B3A B4A -101.5(4) . . . 2_556 ?
B1A B2A B3A B4A -1.2(5) . . . . ?
B1B C1 C2 C3 -17.2(8) . . . . ?
B1B C1 C2 C6 162.5(7) . . . . ?
B1B C1 B2B B3B 142.1(7) . . . . ?
B1B C1 B2B B3B 101.8(11) . . . 2_556 ?
B1B C1 B2B B4B 39.3(9) . . . 2_556 ?
B1B C1 B3B B2B -34.8(8) . . . . ?
B1B C1 B3B B2B 65.7(13) . . . 2_556 ?
B1B C1 B3B B3B 2.5(14) . . . 2_556 ?
B1B C1 B3B B4B 106.8(8) . . . . ?
B1B C1 B4B B1B -0.2(9) . . . 2_556 ?
B1B C1 B4B B2B -62.2(10) . . . 2_556 ?
B1B C1 B4B B3B -102.1(7) . . . . ?
B1B C1 B4B B5B 39.1(6) . . . . ?
B1B C1 B5B B1B -101.1(9) . . . 2_556 ?
B1B C1 B5B B4B -139.8(7) . . . . ?
B1B C1 B5B B5B -38.4(11) . . . 2_556 ?
B1B B2B B3B C1 33.8(6) . . . . ?
B1B B2B B3B B2B -64.0(13) . . . 2_556 ?
B1B B2B B3B B3B -101.7(7) . . . 2_556 ?
B1B B2B B3B B4B 0.6(10) . . . . ?
B1B B4B B5B C1 135.1(7) 2_556 . . . ?
B1B B4B B5B B1B 99.3(8) 2_556 . . . ?
B1B B4B B5B B5B 36.9(13) 2_556 . . 2_556 ?
B2A C1 C2 C3 -50.3(5) . . . . ?
B2A C1 C2 C6 129.4(4) . . . . ?
B2A C1 B1A B1A -102.3(6) . . . 2_556 ?
B2A C1 B1A B5A -39.4(5) . . . 2_556 ?
B2A C1 B1A B5A -142.1(4) . . . . ?
B2A C1 B3A B3A 100.5(6) . . . 2_556 ?
B2A C1 B3A B4A 37.7(5) . . . 2_556 ?
B2A C1 B3A B4A 140.2(3) . . . . ?
B2A C1 B4A B2A 63.1(6) . . . 2_556 ?
B2A C1 B4A B3A -38.9(4) . . . . ?
B2A C1 B4A B3A -0.2(6) . . . 2_556 ?
B2A C1 B4A B5A 104.3(4) . . . . ?
B2A C1 B5A B1A 36.2(4) . . . . ?
B2A C1 B5A B1A -3.4(6) . . . 2_556 ?
B2A C1 B5A B2A -65.5(5) . . . 2_556 ?
B2A C1 B5A B4A -105.5(4) . . . . ?
B2A B1A B5A C1 -33.3(3) . . . . ?
B2A B1A B5A B1A 101.0(4) . . . 2_556 ?
B2A B1A B5A B2A 63.6(7) . . . 2_556 ?
B2A B1A B5A B4A 1.0(5) . . . . ?
B2A B3A B4A C1 34.8(3) . . . . ?
B2A B3A B4A B2A -62.8(7) . . . 2_556 ?
B2A B3A B4A B3A -100.2(4) . . . 2_556 ?
B2A B3A B4A B5A 1.8(5) . . . . ?
B2A B4A B5A C1 133.6(4) 2_556 . . . ?
B2A B4A B5A B1A 99.8(4) 2_556 . . . ?
B2A B4A B5A B1A 36.7(6) 2_556 . . 2_556 ?
B2B C1 C2 C3 -87.7(8) . . . . ?
B2B C1 C2 C6 92.0(8) . . . . ?
B2B C1 B1B B4B -40.2(9) . . . 2_556 ?
B2B C1 B1B B5B -103.5(10) . . . 2_556 ?
B2B C1 B1B B5B -142.2(7) . . . . ?
B2B C1 B3B B2B 100.5(10) . . . 2_556 ?
B2B C1 B3B B3B 37.3(10) . . . 2_556 ?
B2B C1 B3B B4B 141.7(7) . . . . ?
B2B C1 B4B B1B 65.8(10) . . . 2_556 ?
B2B C1 B4B B2B 3.8(9) . . . 2_556 ?
B2B C1 B4B B3B -36.2(7) . . . . ?
B2B C1 B4B B5B 105.0(6) . . . . ?
B2B C1 B5B B1B -66.0(13) . . . 2_556 ?
B2B C1 B5B B1B 35.1(8) . . . . ?
B2B C1 B5B B4B -104.7(7) . . . . ?
B2B C1 B5B B5B -3.3(16) . . . 2_556 ?
B2B B1B B5B C1 -34.2(6) . . . . ?
B2B B1B B5B B1B 62.8(12) . . . 2_556 ?
B2B B1B B5B B4B 0.6(10) . . . . ?
B2B B1B B5B B5B 101.8(7) . . . 2_556 ?
B2B B3B B4B C1 34.2(6) . . . . ?
B2B B3B B4B C1 133.6(7) 2_556 . . . ?
B2B B3B B4B B1B 35.6(11) 2_556 . . 2_556 ?
B2B B3B B4B B1B -63.8(12) . . . 2_556 ?
B2B B3B B4B B2B -99.5(8) . . . 2_556 ?
B2B B3B B4B B5B 99.2(9) 2_556 . . . ?
B2B B3B B4B B5B -0.2(10) . . . . ?
B2B B4B B5B C1 97.8(11) 2_556 . . . ?
B2B B4B B5B B1B -37.4(11) 2_556 . . 2_556 ?
B2B B4B B5B B1B 62.0(13) 2_556 . . . ?
B2B B4B B5B B5B 0(2) 2_556 . . 2_556 ?
B3A C1 C2 C3 -123.5(5) . . . . ?
B3A C1 C2 C6 56.2(5) . . . . ?
B3A C1 B1A B1A -64.7(8) . . . 2_556 ?
B3A C1 B1A B2A 37.5(5) . . . . ?
B3A C1 B1A B5A -1.9(8) . . . 2_556 ?
B3A C1 B1A B5A -104.6(5) . . . . ?
B3A C1 B2A B1A -141.7(4) . . . . ?
B3A C1 B2A B4A -39.4(5) . . . 2_556 ?
B3A C1 B2A B5A -101.9(5) . . . 2_556 ?
B3A C1 B4A B2A 102.0(5) . . . 2_556 ?
B3A C1 B4A B3A 38.7(4) . . . 2_556 ?
B3A C1 B4A B5A 143.2(4) . . . . ?
B3A C1 B5A B1A 66.6(7) . . . 2_556 ?
B3A C1 B5A B1A 106.3(5) . . . . ?
B3A C1 B5A B2A 4.5(7) . . . 2_556 ?
B3A C1 B5A B4A -35.5(4) . . . . ?
B3A B3A B4A C1 135.1(3) 2_556 . . . ?
B3A B3A B4A B2A 37.4(6) 2_556 . . 2_556 ?
B3A B3A B4A B5A 102.0(4) 2_556 . . . ?
B3A B4A B5A C1 95.1(7) 2_556 . . . ?
B3A B4A B5A C1 32.1(3) . . . . ?
B3A B4A B5A B1A -64.9(7) . . . 2_556 ?
B3A B4A B5A B1A -1.9(10) 2_556 . . 2_556 ?
B3A B4A B5A B1A -1.7(5) . . . . ?
B3A B4A B5A B1A 61.2(7) 2_556 . . . ?
B3A B4A B5A B2A -101.5(4) . . . 2_556 ?
B3A B4A B5A B2A -38.6(6) 2_556 . . 2_556 ?
B3B C1 C2 C3 -159.3(8) . . . . ?
B3B C1 C2 C6 20.4(9) . . . . ?
B3B C1 B1B B2B 35.5(8) . . . . ?
B3B C1 B1B B4B -4.7(12) . . . 2_556 ?
B3B C1 B1B B5B -68.0(12) . . . 2_556 ?
B3B C1 B1B B5B -106.7(9) . . . . ?
B3B C1 B2B B1B -142.1(7) . . . . ?
B3B C1 B2B B3B -40.3(8) . . . 2_556 ?
B3B C1 B2B B4B -102.8(10) . . . 2_556 ?
B3B C1 B4B B1B 101.9(9) . . . 2_556 ?
B3B C1 B4B B2B 39.9(8) . . . 2_556 ?
B3B C1 B4B B5B 141.2(7) . . . . ?
B3B C1 B5B B1B 102.8(9) . . . . ?
B3B C1 B5B B1B 1.8(14) . . . 2_556 ?
B3B C1 B5B B4B -37.0(8) . . . . ?
B3B C1 B5B B5B 64.4(17) . . . 2_556 ?
B3B B2B B3B C1 135.5(5) 2_556 . . . ?
B3B B2B B3B B2B 37.7(13) 2_556 . . 2_556 ?
B3B B2B B3B B4B 102.3(8) 2_556 . . . ?
B3B B3B B4B C1 94.5(13) 2_556 . . . ?
B3B B3B B4B B1B -3.5(19) 2_556 . . 2_556 ?
B3B B3B B4B B2B -39.1(12) 2_556 . . 2_556 ?
B3B B3B B4B B5B 60.1(14) 2_556 . . . ?
B3B B4B B5B C1 35.6(6) . . . . ?
B3B B4B B5B B1B -99.5(9) . . . 2_556 ?
B3B B4B B5B B1B -0.2(10) . . . . ?
B3B B4B B5B B5B -62.6(16) . . . 2_556 ?
B4A C1 C2 C3 163.3(5) . . . . ?
B4A C1 C2 C6 -17.0(5) . . . . ?
B4A C1 B1A B1A 4.4(8) . . . 2_556 ?
B4A C1 B1A B2A 106.7(4) . . . . ?
B4A C1 B1A B5A -35.5(4) . . . . ?
B4A C1 B1A B5A 67.3(7) . . . 2_556 ?
B4A C1 B2A B1A -103.0(4) . . . . ?
B4A C1 B2A B3A 38.7(4) . . . . ?
B4A C1 B2A B4A -0.7(5) . . . 2_556 ?
B4A C1 B2A B5A -63.2(6) . . . 2_556 ?
B4A C1 B3A B2A -140.2(3) . . . . ?
B4A C1 B3A B3A -39.7(6) . . . 2_556 ?
B4A C1 B3A B4A -102.5(5) . . . 2_556 ?
B4A C1 B5A B1A 141.8(4) . . . . ?
B4A C1 B5A B1A 102.1(6) . . . 2_556 ?
B4A C1 B5A B2A 40.0(5) . . . 2_556 ?
B4A B2A B3A C1 135.7(4) 2_556 . . . ?
B4A B2A B3A B3A 36.9(7) 2_556 . . 2_556 ?
B4A B2A B3A B4A 100.3(4) 2_556 . . . ?
B4A B3A B4A C1 96.1(6) 2_556 . . . ?
B4A B3A B4A B2A -1.5(11) 2_556 . . 2_556 ?
B4A B3A B4A B3A -38.9(7) 2_556 . . 2_556 ?
B4A B3A B4A B5A 63.1(7) 2_556 . . . ?
B4B C1 C2 C3 130.3(7) . . . . ?
B4B C1 C2 C6 -50.1(7) . . . . ?
B4B C1 B1B B2B 102.7(6) . . . . ?
B4B C1 B1B B4B 62.5(10) . . . 2_556 ?
B4B C1 B1B B5B -39.5(7) . . . . ?
B4B C1 B1B B5B -0.8(11) . . . 2_556 ?
B4B C1 B2B B1B -106.1(7) . . . . ?
B4B C1 B2B B3B -4.3(11) . . . 2_556 ?
B4B C1 B2B B3B 36.0(7) . . . . ?
B4B C1 B2B B4B -66.8(10) . . . 2_556 ?
B4B C1 B3B B2B -141.7(7) . . . . ?
B4B C1 B3B B2B -41.1(10) . . . 2_556 ?
B4B C1 B3B B3B -104.3(12) . . . 2_556 ?
B4B C1 B5B B1B 139.8(7) . . . . ?
B4B C1 B5B B1B 38.7(10) . . . 2_556 ?
B4B C1 B5B B5B 101.4(13) . . . 2_556 ?
B4B B1B B2B C1 135.1(8) 2_556 . . . ?
B4B B1B B2B B3B 101.6(9) 2_556 . . . ?
B4B B1B B2B B3B 35.9(11) 2_556 . . 2_556 ?
B4B B1B B5B C1 -98.7(10) 2_556 . . . ?
B4B B1B B5B B1B -1.6(19) 2_556 . . 2_556 ?
B4B B1B B5B B4B -63.9(11) 2_556 . . . ?
B4B B1B B5B B5B 37.4(10) 2_556 . . 2_556 ?
B4B B2B B3B C1 97.1(11) 2_556 . . . ?
B4B B2B B3B B2B -1(2) 2_556 . . 2_556 ?
B4B B2B B3B B3B -38.3(10) 2_556 . . 2_556 ?
B4B B2B B3B B4B 64.0(13) 2_556 . . . ?
B5A C1 C2 C3 92.9(5) . . . . ?
B5A C1 C2 C6 -87.4(5) . . . . ?
B5A C1 B1A B1A 39.9(5) . . . 2_556 ?
B5A C1 B1A B2A 142.1(4) . . . . ?
B5A C1 B1A B5A 102.7(5) . . . 2_556 ?
B5A C1 B2A B1A -36.2(4) . . . . ?
B5A C1 B2A B3A 105.5(4) . . . . ?
B5A C1 B2A B4A 66.1(6) . . . 2_556 ?
B5A C1 B2A B5A 3.6(5) . . . 2_556 ?
B5A C1 B3A B2A -105.6(4) . . . . ?
B5A C1 B3A B3A -5.1(8) . . . 2_556 ?
B5A C1 B3A B4A -67.9(7) . . . 2_556 ?
B5A C1 B3A B4A 34.6(4) . . . . ?
B5A C1 B4A B2A -41.2(5) . . . 2_556 ?
B5A C1 B4A B3A -104.5(6) . . . 2_556 ?
B5A C1 B4A B3A -143.2(4) . . . . ?
B5A B1A B2A C1 134.8(4) 2_556 . . . ?
B5A B1A B2A C1 33.7(3) . . . . ?
B5A B1A B2A B3A 101.3(4) 2_556 . . . ?
B5A B1A B2A B3A 0.1(5) . . . . ?
B5A B1A B2A B4A -64.3(7) . . . 2_556 ?
B5A B1A B2A B4A 36.8(6) 2_556 . . 2_556 ?
B5A B1A B2A B5A -101.1(4) . . . 2_556 ?
B5A B1A B5A C1 -96.7(6) 2_556 . . . ?
B5A B1A B5A B1A 37.6(7) 2_556 . . 2_556 ?
B5A B1A B5A B2A 0.2(11) 2_556 . . 2_556 ?
B5A B1A B5A B4A -62.4(7) 2_556 . . . ?
B5A B2A B3A C1 97.9(6) 2_556 . . . ?
B5A B2A B3A B3A -0.9(11) 2_556 . . 2_556 ?
B5A B2A B3A B4A -37.8(6) 2_556 . . 2_556 ?
B5A B2A B3A B4A 62.5(7) 2_556 . . . ?
B5B C1 C2 C3 56.5(9) . . . . ?
B5B C1 C2 C6 -123.9(9) . . . . ?
B5B C1 B1B B2B 142.2(7) . . . . ?
B5B C1 B1B B4B 102.0(9) . . . 2_556 ?
B5B C1 B1B B5B 38.7(7) . . . 2_556 ?
B5B C1 B2B B1B -36.2(8) . . . . ?
B5B C1 B2B B3B 105.9(9) . . . . ?
B5B C1 B2B B3B 65.6(13) . . . 2_556 ?
B5B C1 B2B B4B 3.1(12) . . . 2_556 ?
B5B C1 B3B B2B -103.7(9) . . . . ?
B5B C1 B3B B2B -3.1(15) . . . 2_556 ?
B5B C1 B3B B3B -66.3(16) . . . 2_556 ?
B5B C1 B3B B4B 38.0(9) . . . . ?
B5B C1 B4B B1B -39.3(8) . . . 2_556 ?
B5B C1 B4B B2B -101.3(10) . . . 2_556 ?
B5B C1 B4B B3B -141.2(7) . . . . ?
B5B B1B B2B C1 32.7(6) . . . . ?
B5B B1B B2B C1 96.9(12) 2_556 . . . ?
B5B B1B B2B B3B 63.5(13) 2_556 . . . ?
B5B B1B B2B B3B -66.4(13) . . . 2_556 ?
B5B B1B B2B B3B -0.7(10) . . . . ?
B5B B1B B2B B3B -2.2(19) 2_556 . . 2_556 ?
B5B B1B B2B B4B -102.3(9) . . . 2_556 ?
B5B B1B B2B B4B -38.2(11) 2_556 . . 2_556 ?
B5B B1B B5B C1 -136.0(6) 2_556 . . . ?
B5B B1B B5B B1B -39.0(12) 2_556 . . 2_556 ?
B5B B1B B5B B4B -101.3(8) 2_556 . . . ?
